data_2014733
loop_
_publ_author_name
'da Silva, Emerson T.'
'Ribiero, Rodrigo S.'
'Lima, Edson L. S.'
'Wardell, James L.'
'Skakle, Janet M. S.'
'Low, John N.'
'Glidewell, Christopher'

_publ_section_title
;5-(1-Hydroxyethylidene)-1,3-dimethylpyrimidine-2,4,6(1<i>H</i>,3<i>H</i>,5<i>H</i>)-trione
 and four amino derivatives
;
_journal_issue 1
_journal_name_full 'Acta Crystallographica Section C'
_journal_page_first o15
_journal_page_last o20
_journal_paper_doi 10.1107/S0108270104028859
_journal_volume 61
_journal_year 2005
_chemical_formula_iupac 'C12 H19 N3 O5'
_chemical_formula_moiety 'C12 H19 N3 O5'
_chemical_formula_sum 'C12 H19 N3 O5'
_chemical_formula_weight 285.30
_chemical_name_systematic
;
5-[1-(2,2-dimethoxyethylamino)ethylidene]-1,3-dimethylpyrimidine-
2,4,6(1H,3H,5H)-trione
;
_space_group_IT_number 148
_symmetry_cell_setting trigonal
_symmetry_space_group_name_Hall '-R 3'
_symmetry_space_group_name_H-M 'R -3 :H'
_atom_sites_solution_hydrogens geom
_atom_sites_solution_primary direct
_atom_sites_solution_secondary difmap
_cell_angle_alpha 90.00
_cell_angle_beta 90.00
_cell_angle_gamma 120.00
_cell_formula_units_Z 18
_cell_length_a 18.4577(4)
_cell_length_b 18.4577(4)
_cell_length_c 19.7736(4)
_cell_measurement_reflns_used 2965
_cell_measurement_temperature 120(2)
_cell_measurement_theta_max 27.50
_cell_measurement_theta_min 3.09
_cell_volume 5834.1(2)
_computing_cell_refinement 'DENZO (Otwinowski & Minor, 1997) and COLLECT'
_computing_data_collection 'COLLECT (Hooft, 1999)'
_computing_data_reduction 'DENZO and COLLECT'
_computing_molecular_graphics 'PLATON (Spek, 2003)'
_computing_publication_material 'SHELXL97 and PRPKAPPA (Ferguson, 1999)'
_computing_structure_refinement 'OSCAIL and SHELXL97 (Sheldrick, 1997)'
_computing_structure_solution 'OSCAIL (McArdle, 2003) and SHELXS97 (Sheldrick, 1997)'
_diffrn_ambient_temperature 120(2)
_diffrn_measured_fraction_theta_full 0.995
_diffrn_measured_fraction_theta_max 0.995
_diffrn_measurement_device_type 'Nonius KappaCCD area detector'
_diffrn_measurement_method \f-\w
_diffrn_radiation_monochromator graphite
_diffrn_radiation_source 'fine-focus sealed X-ray tube'
_diffrn_radiation_type 'Mo K\a'
_diffrn_radiation_wavelength 0.71073
_diffrn_reflns_av_R_equivalents 0.0333
_diffrn_reflns_av_sigmaI/netI 0.0352
_diffrn_reflns_limit_h_max 23
_diffrn_reflns_limit_h_min -19
_diffrn_reflns_limit_k_max 19
_diffrn_reflns_limit_k_min -23
_diffrn_reflns_limit_l_max 25
_diffrn_reflns_limit_l_min -22
_diffrn_reflns_number 14896
_diffrn_reflns_theta_full 27.50
_diffrn_reflns_theta_max 27.50
_diffrn_reflns_theta_min 3.09
_diffrn_standards_decay_% negligible
_exptl_absorpt_coefficient_mu 0.115
_exptl_absorpt_correction_T_max 0.966
_exptl_absorpt_correction_T_min 0.950
_exptl_absorpt_correction_type multi-scan
_exptl_absorpt_process_details '(SADABS; Bruker, 2000)'
_exptl_crystal_colour colourless
_exptl_crystal_density_diffrn 1.462
_exptl_crystal_density_method 'not measured'
_exptl_crystal_description block
_exptl_crystal_F_000 2736
_exptl_crystal_size_max 0.40
_exptl_crystal_size_mid 0.40
_exptl_crystal_size_min 0.30
_refine_diff_density_max 0.346
_refine_diff_density_min -0.296
_refine_ls_extinction_method none
_refine_ls_goodness_of_fit_ref 1.109
_refine_ls_hydrogen_treatment constr
_refine_ls_matrix_type full
_refine_ls_number_parameters 186
_refine_ls_number_reflns 2965
_refine_ls_number_restraints 0
_refine_ls_restrained_S_all 1.109
_refine_ls_R_factor_all 0.0583
_refine_ls_R_factor_gt 0.0420
_refine_ls_shift/su_max 0.000
_refine_ls_shift/su_mean 0.000
_refine_ls_structure_factor_coef Fsqd
_refine_ls_weighting_details 'w=1/[\s^2^(Fo^2^)+(0.0597P)^2^+2.9334P] where P=(Fo^2^+2Fc^2^)/3'
_refine_ls_weighting_scheme calc
_refine_ls_wR_factor_gt 0.1076
_refine_ls_wR_factor_ref 0.1150
_reflns_number_gt 2329
_reflns_number_total 2965
_reflns_threshold_expression I>2\s(I)
_cod_data_source_file sk1792.cif
_cod_data_source_block III
_cod_depositor_comments
;
The following automatic conversions were performed:

'_exptl_absorpt_correction_type' value 'Multi-scan' changed to
'multi-scan' according to
/home/saulius/struct/CIF-dictionaries/cif_core.dic dictionary named
'cif_core.dic' version 2.4.1 from 2010-06-29.

Automatic conversion script
Id: cif_fix_values 1715 2011-07-08 13:25:40Z adriana 
;
_cod_original_sg_symbol_H-M 'R -3'
_cod_database_code 2014733
_cod_database_fobs_code 2014733

loop_
_symmetry_equiv_pos_as_xyz
'x, y, z'
'-y, x-y, z'
'-x+y, -x, z'
'x+2/3, y+1/3, z+1/3'
'-y+2/3, x-y+1/3, z+1/3'
'-x+y+2/3, -x+1/3, z+1/3'
'x+1/3, y+2/3, z+2/3'
'-y+1/3, x-y+2/3, z+2/3'
'-x+y+1/3, -x+2/3, z+2/3'
'-x, -y, -z'
'y, -x+y, -z'
'x-y, x, -z'
'-x+2/3, -y+1/3, -z+1/3'
'y+2/3, -x+y+1/3, -z+1/3'
'x-y+2/3, x+1/3, -z+1/3'
'-x+1/3, -y+2/3, -z+2/3'
'y+1/3, -x+y+2/3, -z+2/3'
'x-y+1/3, x+2/3, -z+2/3'

loop_
_atom_site_label
_atom_site_fract_x
_atom_site_fract_y
_atom_site_fract_z
_atom_site_U_iso_or_equiv
_atom_site_adp_type
_atom_site_calc_flag
_atom_site_refinement_flags
_atom_site_occupancy
_atom_site_disorder_assembly
_atom_site_disorder_group
_atom_site_type_symbol
O2 -0.15632(6) 0.33916(6) 0.09144(5) 0.0206(2) Uani d . 1 . . O
O4 -0.05233(6) 0.61636(6) 0.05752(5) 0.0193(2) Uani d . 1 . . O
O6 0.12518(6) 0.50353(6) 0.09788(5) 0.0216(3) Uani d . 1 . . O
O51 0.08471(6) 0.83411(6) -0.02294(5) 0.0182(2) Uani d . 1 . . O
O52 0.08356(6) 0.85482(6) 0.09012(5) 0.0205(2) Uani d . 1 . . O
N1 -0.01542(7) 0.42417(7) 0.09841(6) 0.0149(3) Uani d . 1 . . N
N3 -0.10321(7) 0.47955(7) 0.07858(6) 0.0152(3) Uani d . 1 . . N
N51 0.10694(7) 0.71932(7) 0.06069(6) 0.0159(3) Uani d . 1 . . N
C1 -0.00815(9) 0.35043(8) 0.11368(7) 0.0187(3) Uani d . 1 . . C
C2 -0.09556(8) 0.40959(8) 0.08972(7) 0.0154(3) Uani d . 1 . . C
C3 -0.18752(8) 0.46736(9) 0.07052(7) 0.0203(3) Uani d . 1 . . C
C4 -0.03586(8) 0.56031(8) 0.07096(6) 0.0143(3) Uani d . 1 . . C
C5 0.04738(8) 0.57301(8) 0.07892(7) 0.0142(3) Uani d . 1 . . C
C6 0.05812(8) 0.50185(8) 0.09210(7) 0.0147(3) Uani d . 1 . . C
C51 0.11810(8) 0.65554(8) 0.07353(7) 0.0145(3) Uani d . 1 . . C
C52 0.20607(8) 0.67348(9) 0.08217(7) 0.0181(3) Uani d . 1 . . C
C53 0.17286(8) 0.80644(8) 0.05238(8) 0.0185(3) Uani d . 1 . . C
C54 0.13520(8) 0.86096(8) 0.03604(7) 0.0173(3) Uani d . 1 . . C
C55 0.13239(9) 0.85833(9) -0.08419(7) 0.0225(3) Uani d . 1 . . C
C56 0.05569(10) 0.91427(9) 0.08661(8) 0.0245(3) Uani d . 1 . . C
H1A -0.0514 0.3150 0.1464 0.028 Uiso calc R 1 . . H
H1B 0.0472 0.3682 0.1329 0.028 Uiso calc R 1 . . H
H1C -0.0154 0.3187 0.0720 0.028 Uiso calc R 1 . . H
H3A -0.2289 0.4104 0.0844 0.030 Uiso calc R 1 . . H
H3B -0.1967 0.4757 0.0230 0.030 Uiso calc R 1 . . H
H3C -0.1933 0.5078 0.0988 0.030 Uiso calc R 1 . . H
H51 0.0550 0.7085 0.0567 0.019 Uiso calc R 1 . . H
H52A 0.2222 0.6523 0.0429 0.027 Uiso calc R 1 . . H
H52B 0.2100 0.6459 0.1232 0.027 Uiso calc R 1 . . H
H52C 0.2437 0.7340 0.0861 0.027 Uiso calc R 1 . . H
H53A 0.2109 0.8105 0.0154 0.022 Uiso calc R 1 . . H
H53B 0.2060 0.8264 0.0945 0.022 Uiso calc R 1 . . H
H54 0.1808 0.9204 0.0305 0.021 Uiso calc R 1 . . H
H55A 0.1735 0.9182 -0.0826 0.034 Uiso calc R 1 . . H
H55B 0.0949 0.8469 -0.1228 0.034 Uiso calc R 1 . . H
H55C 0.1615 0.8264 -0.0892 0.034 Uiso calc R 1 . . H
H56A 0.1042 0.9708 0.0832 0.037 Uiso calc R 1 . . H
H56B 0.0238 0.9101 0.1275 0.037 Uiso calc R 1 . . H
H56C 0.0200 0.9027 0.0468 0.037 Uiso calc R 1 . . H

loop_
_atom_site_aniso_label
_atom_site_aniso_U_11
_atom_site_aniso_U_22
_atom_site_aniso_U_33
_atom_site_aniso_U_12
_atom_site_aniso_U_13
_atom_site_aniso_U_23
O2 0.0158(5) 0.0150(5) 0.0263(6) 0.0041(4) -0.0012(4) -0.0007(4)
O4 0.0167(5) 0.0171(5) 0.0272(6) 0.0108(4) -0.0021(4) 0.0001(4)
O6 0.0149(5) 0.0202(5) 0.0323(6) 0.0108(4) -0.0009(4) 0.0014(4)
O51 0.0147(5) 0.0192(5) 0.0190(5) 0.0071(4) -0.0007(4) 0.0000(4)
O52 0.0247(6) 0.0197(5) 0.0199(5) 0.0131(5) 0.0030(4) 0.0026(4)
N1 0.0144(6) 0.0131(6) 0.0180(6) 0.0075(5) -0.0006(5) -0.0004(4)
N3 0.0104(5) 0.0154(6) 0.0200(6) 0.0066(5) -0.0006(5) 0.0001(5)
N51 0.0119(6) 0.0137(6) 0.0209(6) 0.0056(5) -0.0001(5) 0.0004(5)
C1 0.0201(7) 0.0145(7) 0.0229(7) 0.0096(6) -0.0010(6) 0.0003(6)
C2 0.0152(7) 0.0167(7) 0.0135(6) 0.0075(6) -0.0002(5) -0.0010(5)
C3 0.0130(7) 0.0207(7) 0.0273(8) 0.0085(6) -0.0013(6) 0.0012(6)
C4 0.0144(7) 0.0145(7) 0.0130(6) 0.0064(6) -0.0003(5) -0.0011(5)
C5 0.0129(7) 0.0145(7) 0.0146(6) 0.0064(5) -0.0006(5) -0.0007(5)
C6 0.0146(7) 0.0157(7) 0.0132(6) 0.0073(5) -0.0003(5) -0.0017(5)
C51 0.0154(7) 0.0160(7) 0.0118(6) 0.0076(6) 0.0005(5) -0.0008(5)
C52 0.0141(7) 0.0175(7) 0.0214(7) 0.0071(6) -0.0004(6) 0.0009(6)
C53 0.0133(7) 0.0143(7) 0.0243(7) 0.0041(6) -0.0008(6) 0.0031(6)
C54 0.0149(7) 0.0150(7) 0.0188(7) 0.0052(6) -0.0011(5) 0.0008(6)
C55 0.0221(8) 0.0239(8) 0.0203(7) 0.0106(7) 0.0014(6) 0.0012(6)
C56 0.0294(8) 0.0233(8) 0.0263(8) 0.0171(7) 0.0005(6) -0.0005(6)

loop_
_atom_type_symbol
_atom_type_description
_atom_type_scat_dispersion_real
_atom_type_scat_dispersion_imag
_atom_type_scat_source
C C 0.0033 0.0016 'International Tables Vol C Tables 4.2.6.8 and 6.1.1.4'
H H 0.0000 0.0000 'International Tables Vol C Tables 4.2.6.8 and 6.1.1.4'
N N 0.0061 0.0033 'International Tables Vol C Tables 4.2.6.8 and 6.1.1.4'
O O 0.0106 0.0060 'International Tables Vol C Tables 4.2.6.8 and 6.1.1.4'

loop_
_geom_angle_atom_site_label_1
_geom_angle_atom_site_label_2
_geom_angle_atom_site_label_3
_geom_angle
_geom_angle_publ_flag
C2 N1 C6 125.82(11) no
C2 N1 C1 115.68(11) no
C6 N1 C1 118.48(11) no
N1 C1 H1A 109.5 no
N1 C1 H1B 109.5 no
H1A C1 H1B 109.5 no
N1 C1 H1C 109.5 no
H1A C1 H1C 109.5 no
H1B C1 H1C 109.5 no
O2 C2 N1 122.02(12) no
O2 C2 N3 121.98(12) no
N1 C2 N3 116.01(11) no
C2 N3 C4 124.25(11) no
C2 N3 C3 118.01(11) no
C4 N3 C3 117.64(11) no
N3 C3 H3A 109.5 no
N3 C3 H3B 109.5 no
H3A C3 H3B 109.5 no
N3 C3 H3C 109.5 no
H3A C3 H3C 109.5 no
H3B C3 H3C 109.5 no
O4 C4 N3 117.06(11) no
O4 C4 C5 124.86(12) no
N3 C4 C5 118.08(11) no
C51 C5 C4 119.70(12) no
C51 C5 C6 120.92(12) no
C4 C5 C6 119.37(11) no
N51 C51 C5 119.92(12) no
N51 C51 C52 117.49(12) no
C5 C51 C52 122.59(12) no
C51 C52 H52A 109.5 no
C51 C52 H52B 109.5 no
H52A C52 H52B 109.5 no
C51 C52 H52C 109.5 no
H52A C52 H52C 109.5 no
H52B C52 H52C 109.5 no
C51 N51 C53 126.06(11) no
C51 N51 H51 117.0 no
C53 N51 H51 117.0 no
N51 C53 C54 110.38(11) no
N51 C53 H53A 109.6 no
C54 C53 H53A 109.6 no
N51 C53 H53B 109.6 no
C54 C53 H53B 109.6 no
H53A C53 H53B 108.1 no
O52 C54 O51 107.34(10) no
O52 C54 C53 107.64(11) no
O51 C54 C53 112.48(11) no
O52 C54 H54 109.8 no
O51 C54 H54 109.8 no
C53 C54 H54 109.8 no
C54 O51 C55 113.12(10) no
O51 C55 H55A 109.5 no
O51 C55 H55B 109.5 no
H55A C55 H55B 109.5 no
O51 C55 H55C 109.5 no
H55A C55 H55C 109.5 no
H55B C55 H55C 109.5 no
C54 O52 C56 113.15(10) no
O52 C56 H56A 109.5 no
O52 C56 H56B 109.5 no
H56A C56 H56B 109.5 no
O52 C56 H56C 109.5 no
H56A C56 H56C 109.5 no
H56B C56 H56C 109.5 no
O6 C6 N1 117.75(12) no
O6 C6 C5 126.00(12) no
N1 C6 C5 116.25(11) no

loop_
_geom_bond_atom_site_label_1
_geom_bond_atom_site_label_2
_geom_bond_site_symmetry_2
_geom_bond_distance
_geom_bond_publ_flag
N1 C2 . 1.3756(17) no
N1 C6 . 1.4027(17) no
N1 C1 . 1.4644(17) no
C1 H1A . 0.98 no
C1 H1B . 0.98 no
C1 H1C . 0.98 no
C2 O2 . 1.2211(16) no
C2 N3 . 1.3851(17) no
N3 C4 . 1.3918(16) no
N3 C3 . 1.4655(17) no
C3 H3A . 0.98 no
C3 H3B . 0.98 no
C3 H3C . 0.98 no
C4 O4 . 1.2442(16) no
C4 C5 . 1.4422(18) no
C5 C51 . 1.4308(18) no
C5 C6 . 1.4467(18) no
C51 N51 . 1.3172(17) no
C51 C52 . 1.4959(18) no
C52 H52A . 0.98 no
C52 H52B . 0.98 no
C52 H52C . 0.98 no
N51 C53 . 1.4617(16) no
N51 H51 . 0.88 no
C53 C54 . 1.5166(19) no
C53 H53A . 0.99 no
C53 H53B . 0.99 no
C54 O52 . 1.3990(17) no
C54 O51 . 1.4185(16) no
C54 H54 . 1.00 no
O51 C55 . 1.4312(17) no
C55 H55A . 0.98 no
C55 H55B . 0.98 no
C55 H55C . 0.98 no
O52 C56 . 1.4275(17) no
C56 H56A . 0.98 no
C56 H56B . 0.98 no
C56 H56C . 0.98 no
C6 O6 . 1.2278(16) no

loop_
_geom_hbond_atom_site_label_D
_geom_hbond_atom_site_label_H
_geom_hbond_atom_site_label_A
_geom_hbond_distance_DH
_geom_hbond_distance_HA
_geom_hbond_distance_DA
_geom_hbond_angle_DHA
_geom_hbond_publ_flag
N51 H51 O4 0.88 1.86 2.5829(14) 139 no

loop_
_geom_torsion_atom_site_label_1
_geom_torsion_atom_site_label_2
_geom_torsion_atom_site_label_3
_geom_torsion_atom_site_label_4
_geom_torsion
_geom_torsion_publ_flag
C6 N1 C2 O2 174.79(12) no
C1 N1 C2 O2 -3.37(19) no
C6 N1 C2 N3 -4.91(19) no
C1 N1 C2 N3 176.92(11) no
O2 C2 N3 C4 -174.82(12) no
N1 C2 N3 C4 4.88(19) no
O2 C2 N3 C3 1.62(19) no
N1 C2 N3 C3 -178.68(11) no
C2 N3 C4 O4 176.16(12) no
C3 N3 C4 O4 -0.29(18) no
C2 N3 C4 C5 -3.67(19) no
C3 N3 C4 C5 179.88(12) no
O4 C4 C5 C51 2.1(2) no
N3 C4 C5 C51 -178.08(11) no
O4 C4 C5 C6 -177.72(12) no
N3 C4 C5 C6 2.09(19) no
C4 C5 C51 N51 -0.65(19) no
C6 C5 C51 N51 179.17(12) no
C4 C5 C51 C52 179.12(12) no
C6 C5 C51 C52 -1.1(2) no
C5 C51 N51 C53 -178.62(12) no
C52 C51 N51 C53 1.6(2) no
C51 N51 C53 C54 178.30(12) no
N51 C53 C54 O52 60.54(14) no
N51 C53 C54 O51 -57.51(15) no
O52 C54 O51 C55 163.79(10) no
C53 C54 O51 C55 -77.99(14) no
O51 C54 O52 C56 -68.98(13) no
C53 C54 O52 C56 169.72(11) no
C2 N1 C6 O6 -176.12(12) no
C1 N1 C6 O6 2.00(18) no
C2 N1 C6 C5 3.60(19) no
C1 N1 C6 C5 -178.28(11) no
C51 C5 C6 O6 -2.1(2) no
C4 C5 C6 O6 177.69(13) no
C51 C5 C6 N1 178.17(11) no
C4 C5 C6 N1 -2.00(18) no

loop_
_cod_related_entry_id
_cod_related_entry_database
_cod_related_entry_code
1 ChemSpider 21133986
